data_9008301
loop_
_publ_author_name
'Klaska, R.'
'Gebert, W.'

_publ_section_title
;
 Polytypie und struktur von gebhardit - Pb8OCl6(As2O5)2
;
_journal_name_full 'Zeitschrift fur Kristallographie'
_journal_page_first 75
_journal_page_last 76
_journal_volume 159
_journal_year 1982
_chemical_compound_source 'Tsumeb mine, Tsumeb, Namibia'
_chemical_formula_sum 'As4 Cl6 O11 Pb8'
_chemical_name_mineral Gebhardite
_space_group_IT_number 14
_symmetry_space_group_name_Hall '-P 2ybc'
_symmetry_space_group_name_H-M 'P 1 21/c 1'
_cell_angle_alpha 90
_cell_angle_beta 85.2
_cell_angle_gamma 90
_cell_length_a 6.724
_cell_length_b 11.20
_cell_length_c 34.19
_cell_formula_units_Z 4
_cell_volume 2565.778
_database_code_amcsd 0010847
_exptl_crystal_density_diffrn 6.073
_cod_original_formula_sum 'Pb8 Cl6 As4 O11'
_cod_database_code 9008301

loop_
_space_group_symop_operation_xyz
x,y,z
x,1/2-y,1/2+z
-x,1/2+y,1/2-z
-x,-y,-z

loop_
_atom_site_label
_atom_site_fract_x
_atom_site_fract_y
_atom_site_fract_z
Pb1 0.74350 0.62830 0.21930
Pb2 0.79700 0.62940 -0.01220
Pb3 0.14680 0.37500 0.19140
Pb4 0.74430 0.12360 0.21970
Pb5 0.80450 0.12340 -0.00930
Pb6 0.84270 0.37420 0.30590
Pb7 0.97940 0.89980 0.59600
Pb8 0.99010 0.15210 0.10370
Cl1 0.67840 -0.13390 0.82150
Cl2 0.36230 0.11590 0.03570
Cl3 0.49370 0.36820 0.25090
Cl4 0.33750 -0.13340 0.68170
Cl5 0.74530 -0.37630 0.89530
Cl6 0.36000 0.61640 0.03660
As1 0.75030 0.87180 0.06040
As2 0.72270 0.37290 0.05520
As3 0.69830 0.12350 0.65520
As4 0.72300 0.87590 0.15510
O1 0.79280 0.36950 0.10160
O2 0.83450 0.85450 0.11140
O3 0.10110 0.74110 0.95510
O4 0.09070 0.25440 0.45660
O5 0.87840 0.23620 0.67150
O6 0.84540 0.00000 0.66580
O7 0.87100 0.73860 0.67500
O8 0.85140 0.50020 0.66380
O9 0.86030 0.49910 0.53430
O10 0.14010 0.99750 0.46290
O11 0.74670 0.11740 0.88510

loop_
_cod_related_entry_id
_cod_related_entry_database
_cod_related_entry_code
1 AMCSD 0010847
